data_4087293
loop_
_publ_author_name
'Blaya, Mar\'ia'
'Bautista, Delia'
'Gil-Rubio, Juan'
'Vicente, Jos\'e'

_publ_section_title
;
 Perfluoroalkylation of Coordinated Ethene in Rh(I) and Ir(I) Complexes.
 Catalytic Addition of Iodoperfluoroalkanes to Ethene
;
_journal_issue 7
_journal_name_full Organometallics
_journal_page_first 1245
_journal_paper_doi 10.1021/acs.organomet.6b00929
_journal_volume 36
_journal_year 2017
_chemical_formula_sum 'C35 H34 F10 Ir O4 P S'
_chemical_formula_weight 963.85
_space_group_crystal_system triclinic
_space_group_IT_number 2
_space_group_name_Hall '-P 1'
_space_group_name_H-M_alt 'P -1'
_symmetry_space_group_name_Hall '-P 1'
_symmetry_space_group_name_H-M 'P -1'
_atom_sites_solution_hydrogens geom
_audit_creation_method SHELXL-2014/7
_cell_angle_alpha 91.751(2)
_cell_angle_beta 95.671(2)
_cell_angle_gamma 100.741(2)
_cell_formula_units_Z 2
_cell_length_a 8.4615(6)
_cell_length_b 11.5472(8)
_cell_length_c 18.7929(12)
_cell_measurement_reflns_used 9435
_cell_measurement_temperature 100(2)
_cell_measurement_theta_max 27.52
_cell_measurement_theta_min 2.46
_cell_volume 1792.9(2)
_computing_cell_refinement 'Bruker SAINT'
_computing_data_collection 'Bruker SMART'
_computing_data_reduction 'Bruker SAINT'
_computing_molecular_graphics 'Bruker SHELXTL'
_computing_publication_material 'Bruker SHELXTL'
_computing_structure_refinement 'SHELXL-2014/7 (Sheldrick, 2014)'
_computing_structure_solution 'SHELXS-97 (Sheldrick, 1990)'
_diffrn_ambient_temperature 100(2)
_diffrn_detector_area_resol_mean 8.26
_diffrn_measured_fraction_theta_full 0.994
_diffrn_measured_fraction_theta_max 0.911
_diffrn_measurement_device_type 'Bruker SMART APEX CCD'
_diffrn_measurement_method \w-scan
_diffrn_radiation_monochromator graphite
_diffrn_radiation_source 'fine-focus sealed tube'
_diffrn_radiation_type MoK\a
_diffrn_radiation_wavelength 0.71073
_diffrn_reflns_av_R_equivalents 0.0312
_diffrn_reflns_av_unetI/netI 0.0403
_diffrn_reflns_Laue_measured_fraction_full 0.994
_diffrn_reflns_Laue_measured_fraction_max 0.911
_diffrn_reflns_limit_h_max 11
_diffrn_reflns_limit_h_min -11
_diffrn_reflns_limit_k_max 14
_diffrn_reflns_limit_k_min -15
_diffrn_reflns_limit_l_max 25
_diffrn_reflns_limit_l_min -24
_diffrn_reflns_number 21838
_diffrn_reflns_point_group_measured_fraction_full 0.994
_diffrn_reflns_point_group_measured_fraction_max 0.911
_diffrn_reflns_theta_full 26.000
_diffrn_reflns_theta_max 28.581
_diffrn_reflns_theta_min 1.797
_exptl_absorpt_coefficient_mu 3.917
_exptl_absorpt_correction_T_max 0.7194
_exptl_absorpt_correction_T_min 0.5462
_exptl_absorpt_correction_type multi-scan
_exptl_absorpt_process_details SADABS
_exptl_crystal_colour colourless
_exptl_crystal_density_diffrn 1.785
_exptl_crystal_description neddle
_exptl_crystal_F_000 948
_exptl_crystal_size_max 0.300
_exptl_crystal_size_mid 0.130
_exptl_crystal_size_min 0.090
_refine_diff_density_max 1.447
_refine_diff_density_min -0.955
_refine_diff_density_rms 0.113
_refine_ls_extinction_method none
_refine_ls_goodness_of_fit_ref 1.049
_refine_ls_hydrogen_treatment constr
_refine_ls_matrix_type full
_refine_ls_number_parameters 474
_refine_ls_number_reflns 8355
_refine_ls_number_restraints 0
_refine_ls_restrained_S_all 1.049
_refine_ls_R_factor_all 0.0316
_refine_ls_R_factor_gt 0.0280
_refine_ls_shift/su_max 0.001
_refine_ls_shift/su_mean 0.000
_refine_ls_structure_factor_coef Fsqd
_refine_ls_weighting_details 'w=1/[\s^2^(Fo^2^)+(0.0313P)^2^+0.2982P] where P=(Fo^2^+2Fc^2^)/3'
_refine_ls_weighting_scheme calc
_refine_ls_wR_factor_gt 0.0614
_refine_ls_wR_factor_ref 0.0626
_reflns_Friedel_coverage 0.000
_reflns_number_gt 7757
_reflns_number_total 8355
_reflns_threshold_expression 'I > 2\s(I)'
_cod_data_source_file om6b00929_si_002.cif
_cod_data_source_block mbm1762s
_cod_database_code 4087293
_shelx_shelxl_version_number 2014/7
_shelx_space_group_comment
;
The symmetry employed for this shelxl refinement is uniquely defined
by the following loop, which should always be used as a source of
symmetry information in preference to the above space-group names.
They are only intended as comments.
;
_shelx_estimated_absorpt_t_min 0.386
_shelx_estimated_absorpt_t_max 0.719

loop_
_space_group_symop_operation_xyz
'x, y, z'
'-x, -y, -z'

loop_
_atom_site_label
_atom_site_type_symbol
_atom_site_fract_x
_atom_site_fract_y
_atom_site_fract_z
_atom_site_U_iso_or_equiv
_atom_site_adp_type
_atom_site_occupancy
_atom_site_site_symmetry_order
_atom_site_calc_flag
_atom_site_refinement_flags_posn
_atom_site_refinement_flags_adp
Ir1 Ir 0.41829(2) 0.11149(2) 0.26573(2) 0.01521(4) Uani 1 1 d . .
P1 P 0.55521(9) 0.28756(7) 0.22651(4) 0.01648(16) Uani 1 1 d . .
C1 C 0.1569(4) 0.0902(3) 0.22538(17) 0.0192(6) Uani 1 1 d . .
C2 C 0.2378(4) 0.0655(3) 0.16384(16) 0.0187(6) Uani 1 1 d . .
C3 C 0.3118(4) -0.0329(3) 0.17820(18) 0.0217(7) Uani 1 1 d . .
C4 C 0.2737(4) -0.0731(3) 0.24727(18) 0.0235(7) Uani 1 1 d . .
C5 C 0.1745(4) -0.0003(3) 0.27532(17) 0.0210(7) Uani 1 1 d . .
C6 C 0.0464(4) 0.1764(3) 0.23154(19) 0.0250(7) Uani 1 1 d . .
H6A H -0.0663 0.1345 0.2236 0.037 Uiso 1 1 calc R U
H6B H 0.0660 0.2356 0.1956 0.037 Uiso 1 1 calc R U
H6C H 0.0670 0.2155 0.2795 0.037 Uiso 1 1 calc R U
C7 C 0.2291(4) 0.1232(3) 0.09431(17) 0.0248(7) Uani 1 1 d . .
H7A H 0.3338 0.1314 0.0750 0.037 Uiso 1 1 calc R U
H7B H 0.2025 0.2015 0.1016 0.037 Uiso 1 1 calc R U
H7C H 0.1452 0.0749 0.0605 0.037 Uiso 1 1 calc R U
C8 C 0.3899(4) -0.0990(3) 0.1263(2) 0.0330(9) Uani 1 1 d . .
H8A H 0.3147 -0.1714 0.1083 0.050 Uiso 1 1 calc R U
H8B H 0.4884 -0.1192 0.1504 0.050 Uiso 1 1 calc R U
H8C H 0.4175 -0.0496 0.0861 0.050 Uiso 1 1 calc R U
C9 C 0.3138(5) -0.1832(3) 0.2783(2) 0.0384(10) Uani 1 1 d . .
H9A H 0.3147 -0.1773 0.3305 0.058 Uiso 1 1 calc R U
H9B H 0.4206 -0.1931 0.2661 0.058 Uiso 1 1 calc R U
H9C H 0.2323 -0.2513 0.2587 0.058 Uiso 1 1 calc R U
C10 C 0.0853(4) -0.0233(3) 0.33933(19) 0.0305(8) Uani 1 1 d . .
H10A H -0.0207 -0.0733 0.3250 0.046 Uiso 1 1 calc R U
H10B H 0.0706 0.0518 0.3610 0.046 Uiso 1 1 calc R U
H10C H 0.1472 -0.0634 0.3742 0.046 Uiso 1 1 calc R U
C11 C 0.4030(4) 0.2062(3) 0.36443(16) 0.0187(6) Uani 1 1 d . .
H11A H 0.4757 0.2843 0.3660 0.022 Uiso 1 1 calc R U
H11B H 0.2911 0.2197 0.3656 0.022 Uiso 1 1 calc R U
C12 C 0.4490(4) 0.1406(3) 0.43090(17) 0.0231(7) Uani 1 1 d . .
H12A H 0.5655 0.1377 0.4324 0.028 Uiso 1 1 calc R U
H12B H 0.3886 0.0583 0.4244 0.028 Uiso 1 1 calc R U
C13 C 0.4194(5) 0.1901(3) 0.50424(18) 0.0282(8) Uani 1 1 d . .
F1 F 0.5035(3) 0.13538(19) 0.55624(11) 0.0402(5) Uani 1 1 d . .
C14 C 0.4843(5) 0.3223(3) 0.5180(2) 0.0349(9) Uani 1 1 d . .
F2 F 0.4968(3) 0.3561(2) 0.58676(11) 0.0477(6) Uani 1 1 d . .
F3 F 0.6330(3) 0.3503(2) 0.49716(13) 0.0457(6) Uani 1 1 d . .
F4 F 0.3910(3) 0.38590(18) 0.48143(12) 0.0406(5) Uani 1 1 d . .
C15 C 0.2426(5) 0.1558(3) 0.5208(2) 0.0348(9) Uani 1 1 d . .
F5 F 0.1426(3) 0.1979(2) 0.47435(13) 0.0434(6) Uani 1 1 d . .
F6 F 0.1978(3) 0.0380(2) 0.51752(12) 0.0454(6) Uani 1 1 d . .
F7 F 0.2232(3) 0.1943(2) 0.58621(12) 0.0505(7) Uani 1 1 d . .
C16 C 0.6066(4) 0.0601(3) 0.30129(16) 0.0181(6) Uani 1 1 d . .
O1 O 0.7125(3) 0.0200(2) 0.32340(13) 0.0280(5) Uani 1 1 d . .
C21 C 0.4174(4) 0.3848(3) 0.19824(18) 0.0212(7) Uani 1 1 d . .
C22 C 0.3884(4) 0.4131(3) 0.12725(19) 0.0230(7) Uani 1 1 d . .
H22 H 0.4430 0.3822 0.0914 0.028 Uiso 1 1 calc R U
C23 C 0.2794(4) 0.4869(3) 0.1086(2) 0.0303(8) Uani 1 1 d . .
H23 H 0.2607 0.5067 0.0602 0.036 Uiso 1 1 calc R U
C24 C 0.1987(4) 0.5312(3) 0.1603(2) 0.0324(9) Uani 1 1 d . .
H24 H 0.1245 0.5814 0.1475 0.039 Uiso 1 1 calc R U
C25 C 0.2254(4) 0.5028(3) 0.2306(2) 0.0323(9) Uani 1 1 d . .
H25 H 0.1687 0.5328 0.2659 0.039 Uiso 1 1 calc R U
C26 C 0.3344(4) 0.4309(3) 0.2499(2) 0.0289(8) Uani 1 1 d . .
H26 H 0.3532 0.4127 0.2986 0.035 Uiso 1 1 calc R U
C31 C 0.7054(4) 0.3822(3) 0.29112(17) 0.0213(7) Uani 1 1 d . .
C32 C 0.7349(4) 0.5053(3) 0.28539(19) 0.0277(8) Uani 1 1 d . .
H32 H 0.6696 0.5396 0.2512 0.033 Uiso 1 1 calc R U
C33 C 0.8581(4) 0.5767(3) 0.3291(2) 0.0320(8) Uani 1 1 d . .
H33 H 0.8786 0.6596 0.3240 0.038 Uiso 1 1 calc R U
C34 C 0.9512(4) 0.5279(4) 0.3800(2) 0.0353(9) Uani 1 1 d . .
H34 H 1.0345 0.5774 0.4105 0.042 Uiso 1 1 calc R U
C35 C 0.9235(4) 0.4072(4) 0.3867(2) 0.0340(9) Uani 1 1 d . .
H35 H 0.9877 0.3740 0.4219 0.041 Uiso 1 1 calc R U
C36 C 0.8024(4) 0.3342(3) 0.34228(19) 0.0277(8) Uani 1 1 d . .
H36 H 0.7853 0.2511 0.3467 0.033 Uiso 1 1 calc R U
C41 C 0.6711(4) 0.2697(3) 0.15169(16) 0.0187(6) Uani 1 1 d . .
C42 C 0.6822(4) 0.1588(3) 0.12502(17) 0.0218(7) Uani 1 1 d . .
H42 H 0.6261 0.0909 0.1454 0.026 Uiso 1 1 calc R U
C43 C 0.7740(4) 0.1451(3) 0.06893(17) 0.0267(8) Uani 1 1 d . .
H43 H 0.7801 0.0683 0.0512 0.032 Uiso 1 1 calc R U
C44 C 0.8563(4) 0.2435(3) 0.03909(18) 0.0265(8) Uani 1 1 d . .
H44 H 0.9180 0.2347 0.0004 0.032 Uiso 1 1 calc R U
C45 C 0.8483(4) 0.3548(3) 0.06599(18) 0.0254(7) Uani 1 1 d . .
H45 H 0.9055 0.4225 0.0457 0.030 Uiso 1 1 calc R U
C46 C 0.7575(4) 0.3691(3) 0.12237(17) 0.0223(7) Uani 1 1 d . .
H46 H 0.7542 0.4460 0.1409 0.027 Uiso 1 1 calc R U
C99 C 0.7114(4) 0.7183(3) 0.09348(19) 0.0281(8) Uani 1 1 d . .
F8 F 0.6188(2) 0.76872(19) 0.04789(11) 0.0341(5) Uani 1 1 d . .
F9 F 0.6148(3) 0.6596(2) 0.13802(13) 0.0445(6) Uani 1 1 d . .
F10 F 0.7681(3) 0.6372(2) 0.05577(14) 0.0513(7) Uani 1 1 d . .
S1 S 0.87555(10) 0.82353(7) 0.14265(5) 0.02303(17) Uani 1 1 d . .
O2 O 0.7928(3) 0.8977(2) 0.18254(13) 0.0323(6) Uani 1 1 d . .
O3 O 0.9591(3) 0.8794(2) 0.08595(14) 0.0375(6) Uani 1 1 d . .
O4 O 0.9614(3) 0.7485(3) 0.18482(17) 0.0459(7) Uani 1 1 d . .

loop_
_atom_site_aniso_label
_atom_site_aniso_U_11
_atom_site_aniso_U_22
_atom_site_aniso_U_33
_atom_site_aniso_U_23
_atom_site_aniso_U_13
_atom_site_aniso_U_12
Ir1 0.01526(6) 0.01598(7) 0.01509(7) -0.00110(4) 0.00268(4) 0.00454(4)
P1 0.0162(4) 0.0172(4) 0.0167(4) -0.0011(3) 0.0039(3) 0.0041(3)
C1 0.0164(15) 0.0196(16) 0.0204(16) -0.0009(13) -0.0012(12) 0.0023(12)
C2 0.0166(15) 0.0203(16) 0.0174(15) -0.0018(12) -0.0004(12) 0.0006(12)
C3 0.0179(15) 0.0216(16) 0.0240(17) -0.0076(13) -0.0013(13) 0.0030(13)
C4 0.0223(16) 0.0150(16) 0.0298(18) -0.0006(13) -0.0074(14) 0.0005(13)
C5 0.0192(15) 0.0190(16) 0.0213(16) 0.0007(13) -0.0014(13) -0.0033(12)
C6 0.0182(16) 0.0295(18) 0.0288(18) -0.0032(15) 0.0018(13) 0.0098(14)
C7 0.0218(16) 0.0317(19) 0.0185(17) 0.0037(14) 0.0009(13) -0.0008(14)
C8 0.0258(18) 0.034(2) 0.038(2) -0.0205(17) 0.0010(16) 0.0083(15)
C9 0.044(2) 0.0199(18) 0.045(2) 0.0019(17) -0.0214(19) 0.0037(16)
C10 0.0277(18) 0.036(2) 0.0253(19) 0.0077(16) 0.0040(15) -0.0026(15)
C11 0.0221(16) 0.0171(15) 0.0180(16) 0.0028(12) 0.0065(12) 0.0039(12)
C12 0.0296(18) 0.0214(17) 0.0199(17) -0.0007(13) 0.0039(13) 0.0083(14)
C13 0.042(2) 0.0261(18) 0.0188(17) 0.0019(14) 0.0013(15) 0.0143(16)
F1 0.0654(16) 0.0382(13) 0.0207(11) 0.0004(9) -0.0009(10) 0.0224(11)
C14 0.050(2) 0.034(2) 0.0223(19) -0.0054(16) 0.0081(17) 0.0085(18)
F2 0.0780(18) 0.0410(14) 0.0222(12) -0.0129(10) 0.0094(11) 0.0067(13)
F3 0.0429(13) 0.0461(14) 0.0431(14) -0.0146(11) 0.0094(11) -0.0041(11)
F4 0.0628(15) 0.0250(11) 0.0368(13) 0.0007(10) 0.0084(11) 0.0144(11)
C15 0.052(2) 0.030(2) 0.0257(19) 0.0026(16) 0.0170(17) 0.0091(18)
F5 0.0401(13) 0.0507(15) 0.0462(14) 0.0087(12) 0.0195(11) 0.0174(11)
F6 0.0621(16) 0.0326(13) 0.0398(14) 0.0026(10) 0.0172(12) -0.0019(11)
F7 0.0752(18) 0.0458(14) 0.0342(13) -0.0006(11) 0.0325(13) 0.0079(13)
C16 0.0209(16) 0.0198(16) 0.0129(15) -0.0023(12) 0.0024(12) 0.0024(13)
O1 0.0258(13) 0.0330(14) 0.0276(13) -0.0002(11) 0.0024(10) 0.0126(11)
C21 0.0166(15) 0.0166(15) 0.0304(18) -0.0022(13) 0.0057(13) 0.0026(12)
C22 0.0189(16) 0.0185(16) 0.0309(19) -0.0019(14) 0.0007(13) 0.0034(13)
C23 0.0224(17) 0.0255(19) 0.040(2) -0.0010(16) -0.0102(15) 0.0054(14)
C24 0.0203(17) 0.0187(17) 0.057(3) -0.0056(17) -0.0038(16) 0.0060(14)
C25 0.0287(19) 0.0185(17) 0.053(3) 0.0005(17) 0.0160(17) 0.0068(14)
C26 0.0322(19) 0.0213(17) 0.038(2) 0.0045(15) 0.0166(16) 0.0095(15)
C31 0.0198(15) 0.0258(17) 0.0175(16) -0.0045(13) 0.0070(12) 0.0005(13)
C32 0.0319(19) 0.0260(18) 0.0247(18) -0.0020(14) 0.0070(15) 0.0027(15)
C33 0.033(2) 0.0274(19) 0.031(2) -0.0095(16) 0.0085(16) -0.0064(15)
C34 0.0285(19) 0.042(2) 0.029(2) -0.0122(17) 0.0032(16) -0.0058(16)
C35 0.0232(18) 0.045(2) 0.032(2) -0.0042(17) -0.0016(15) 0.0038(16)
C36 0.0238(17) 0.0263(18) 0.0312(19) -0.0038(15) 0.0009(14) 0.0017(14)
C41 0.0156(14) 0.0268(17) 0.0143(15) -0.0002(13) 0.0005(12) 0.0062(12)
C42 0.0210(16) 0.0246(17) 0.0208(16) -0.0003(13) 0.0029(13) 0.0070(13)
C43 0.0275(18) 0.035(2) 0.0196(17) -0.0076(15) 0.0014(14) 0.0126(15)
C44 0.0186(16) 0.047(2) 0.0164(16) 0.0020(15) 0.0023(13) 0.0122(15)
C45 0.0184(16) 0.038(2) 0.0213(17) 0.0080(15) 0.0053(13) 0.0059(14)
C46 0.0194(16) 0.0272(18) 0.0204(16) 0.0005(14) 0.0016(13) 0.0044(13)
C99 0.0279(18) 0.0263(18) 0.0293(19) -0.0020(15) 0.0041(15) 0.0030(15)
F8 0.0314(11) 0.0432(13) 0.0261(11) 0.0011(9) -0.0016(9) 0.0057(10)
F9 0.0395(13) 0.0398(13) 0.0466(14) 0.0136(11) 0.0018(11) -0.0125(10)
F10 0.0597(16) 0.0314(13) 0.0620(17) -0.0231(12) 0.0053(13) 0.0112(11)
S1 0.0191(4) 0.0212(4) 0.0285(4) -0.0021(3) 0.0026(3) 0.0036(3)
O2 0.0316(13) 0.0346(14) 0.0307(14) -0.0124(11) 0.0049(11) 0.0074(11)
O3 0.0330(14) 0.0373(15) 0.0396(16) -0.0027(12) 0.0168(12) -0.0059(12)
O4 0.0357(15) 0.0388(16) 0.062(2) 0.0054(14) -0.0117(14) 0.0123(13)

loop_
_atom_type_symbol
_atom_type_description
_atom_type_scat_dispersion_real
_atom_type_scat_dispersion_imag
_atom_type_scat_source
C C 0.0033 0.0016 'International Tables Vol C Tables 4.2.6.8 and 6.1.1.4'
H H 0.0000 0.0000 'International Tables Vol C Tables 4.2.6.8 and 6.1.1.4'
O O 0.0106 0.0060 'International Tables Vol C Tables 4.2.6.8 and 6.1.1.4'
F F 0.0171 0.0103 'International Tables Vol C Tables 4.2.6.8 and 6.1.1.4'
P P 0.1023 0.0942 'International Tables Vol C Tables 4.2.6.8 and 6.1.1.4'
S S 0.1246 0.1234 'International Tables Vol C Tables 4.2.6.8 and 6.1.1.4'
Ir Ir -1.4442 7.9887 'International Tables Vol C Tables 4.2.6.8 and 6.1.1.4'

loop_
_geom_angle_atom_site_label_1
_geom_angle_atom_site_label_2
_geom_angle_atom_site_label_3
_geom_angle
C16 Ir1 C11 93.23(12)
C16 Ir1 C1 155.42(13)
C11 Ir1 C1 96.10(12)
C16 Ir1 C5 120.07(12)
C11 Ir1 C5 89.69(12)
C1 Ir1 C5 37.60(11)
C16 Ir1 C4 93.35(12)
C11 Ir1 C4 117.92(12)
C1 Ir1 C4 62.22(11)
C5 Ir1 C4 36.78(12)
C16 Ir1 C3 101.09(12)
C11 Ir1 C3 150.96(12)
C1 Ir1 C3 61.53(11)
C5 Ir1 C3 61.27(12)
C4 Ir1 C3 36.87(12)
C16 Ir1 C2 134.48(12)
C11 Ir1 C2 131.38(11)
C1 Ir1 C2 37.11(11)
C5 Ir1 C2 61.42(11)
C4 Ir1 C2 60.96(11)
C3 Ir1 C2 35.80(11)
C16 Ir1 P1 94.54(10)
C11 Ir1 P1 87.62(8)
C1 Ir1 P1 108.50(8)
C5 Ir1 P1 145.38(9)
C4 Ir1 P1 152.75(9)
C3 Ir1 P1 115.90(9)
C2 Ir1 P1 95.66(8)
C21 P1 C41 106.57(15)
C21 P1 C31 102.89(15)
C41 P1 C31 102.48(14)
C21 P1 Ir1 111.62(10)
C41 P1 Ir1 114.33(11)
C31 P1 Ir1 117.68(11)
C5 C1 C2 107.3(3)
C5 C1 C6 124.4(3)
C2 C1 C6 127.3(3)
C5 C1 Ir1 71.78(17)
C2 C1 Ir1 74.41(17)
C6 C1 Ir1 128.6(2)
C3 C2 C1 108.0(3)
C3 C2 C7 125.3(3)
C1 C2 C7 126.3(3)
C3 C2 Ir1 71.56(18)
C1 C2 Ir1 68.48(17)
C7 C2 Ir1 130.9(2)
C2 C3 C4 108.3(3)
C2 C3 C8 126.5(3)
C4 C3 C8 124.3(3)
C2 C3 Ir1 72.63(18)
C4 C3 Ir1 69.77(17)
C8 C3 Ir1 131.8(2)
C5 C4 C3 108.3(3)
C5 C4 C9 126.5(3)
C3 C4 C9 124.7(3)
C5 C4 Ir1 71.53(18)
C3 C4 Ir1 73.36(18)
C9 C4 Ir1 127.4(2)
C4 C5 C1 108.0(3)
C4 C5 C10 125.8(3)
C1 C5 C10 125.7(3)
C4 C5 Ir1 71.69(18)
C1 C5 Ir1 70.62(17)
C10 C5 Ir1 129.8(2)
C12 C11 Ir1 112.9(2)
C11 C12 C13 117.8(3)
F1 C13 C14 105.6(3)
F1 C13 C12 107.4(3)
C14 C13 C12 114.3(3)
F1 C13 C15 103.3(3)
C14 C13 C15 111.7(3)
C12 C13 C15 113.4(3)
F2 C14 F4 108.3(3)
F2 C14 F3 106.7(3)
F4 C14 F3 107.7(3)
F2 C14 C13 112.6(3)
F4 C14 C13 111.4(3)
F3 C14 C13 109.9(3)
F5 C15 F7 108.2(3)
F5 C15 F6 107.8(3)
F7 C15 F6 107.3(3)
F5 C15 C13 111.8(3)
F7 C15 C13 111.8(3)
F6 C15 C13 109.7(3)
O1 C16 Ir1 174.2(3)
C22 C21 C26 118.8(3)
C22 C21 P1 122.7(2)
C26 C21 P1 118.5(3)
C21 C22 C23 120.2(3)
C24 C23 C22 120.1(4)
C25 C24 C23 120.2(3)
C24 C25 C26 120.3(3)
C25 C26 C21 120.4(4)
C36 C31 C32 118.5(3)
C36 C31 P1 121.4(3)
C32 C31 P1 119.9(3)
C33 C32 C31 120.6(3)
C34 C33 C32 120.2(4)
C33 C34 C35 120.1(3)
C34 C35 C36 120.4(4)
C35 C36 C31 120.3(3)
C42 C41 C46 118.8(3)
C42 C41 P1 121.1(2)
C46 C41 P1 120.0(2)
C41 C42 C43 121.2(3)
C44 C43 C42 119.8(3)
C43 C44 C45 119.6(3)
C44 C45 C46 120.9(3)
C45 C46 C41 119.7(3)
F8 C99 F9 107.0(3)
F8 C99 F10 107.3(3)
F9 C99 F10 106.8(3)
F8 C99 S1 113.0(2)
F9 C99 S1 111.1(2)
F10 C99 S1 111.3(2)
O4 S1 O3 115.31(18)
O4 S1 O2 115.32(18)
O3 S1 O2 115.21(16)
O4 S1 C99 102.55(17)
O3 S1 C99 102.28(16)
O2 S1 C99 103.40(16)

loop_
_geom_bond_atom_site_label_1
_geom_bond_atom_site_label_2
_geom_bond_distance
Ir1 C16 1.872(3)
Ir1 C11 2.152(3)
Ir1 C1 2.232(3)
Ir1 C5 2.247(3)
Ir1 C4 2.249(3)
Ir1 C3 2.297(3)
Ir1 C2 2.311(3)
Ir1 P1 2.3240(8)
P1 C21 1.818(3)
P1 C41 1.820(3)
P1 C31 1.839(3)
C1 C5 1.444(4)
C1 C2 1.448(4)
C1 C6 1.497(4)
C2 C3 1.416(4)
C2 C7 1.487(4)
C3 C4 1.438(5)
C3 C8 1.497(4)
C4 C5 1.419(5)
C4 C9 1.496(5)
C5 C10 1.487(4)
C11 C12 1.535(4)
C12 C13 1.537(4)
C13 F1 1.389(4)
C13 C14 1.527(5)
C13 C15 1.540(5)
C14 F2 1.327(4)
C14 F4 1.332(4)
C14 F3 1.339(4)
C15 F5 1.322(4)
C15 F7 1.330(4)
C15 F6 1.340(4)
C16 O1 1.132(4)
C21 C22 1.392(5)
C21 C26 1.401(4)
C22 C23 1.395(5)
C23 C24 1.380(5)
C24 C25 1.377(5)
C25 C26 1.381(5)
C31 C36 1.397(5)
C31 C32 1.406(5)
C32 C33 1.382(5)
C33 C34 1.380(6)
C34 C35 1.382(6)
C35 C36 1.387(5)
C41 C42 1.384(4)
C41 C46 1.400(4)
C42 C43 1.392(4)
C43 C44 1.383(5)
C44 C45 1.383(5)
C45 C46 1.392(4)
C99 F8 1.325(4)
C99 F9 1.339(4)
C99 F10 1.344(4)
C99 S1 1.818(4)
S1 O4 1.439(3)
S1 O3 1.440(3)
S1 O2 1.440(2)

loop_
_geom_hbond_atom_site_label_D
_geom_hbond_atom_site_label_H
_geom_hbond_atom_site_label_A
_geom_hbond_distance_DH
_geom_hbond_distance_HA
_geom_hbond_distance_DA
_geom_hbond_angle_DHA
_geom_hbond_site_symmetry_A
C8 H8B O2 0.98 2.56 3.476(4) 156.4 1_545
C9 H9A F1 0.98 2.48 3.315(4) 143.1 2_656
C44 H44 O3 0.95 2.48 3.365(4) 154.5 2_765
